data_1533887
loop_
_publ_author_name
'Kipkoech, E.R.'
'Azough, F.'
'Thompson, S.P.'
'Leach, C.'
'Freer, R.'
'Tang, C.C.'

_publ_section_title
;
 Structural study of Ca0.7 Nd0.3 Ti0.7 Al0.3 O3 dielectric ceramics using
 synchrotron X-ray diffraction
;
_journal_name_full 'Journal of the European Ceramic Society'
_journal_page_first 2677
_journal_page_last 2682
_journal_volume 23
_journal_year 2003
_chemical_formula_sum 'Al0.3 Ca0.7 Nd0.3 O3 Ti0.7'
_chemical_name_systematic '(Ca0.7 Nd0.3) (Ti0.7 Al0.3) O3'
_space_group_IT_number 62
_symmetry_space_group_name_Hall '-P 2c 2ab'
_symmetry_space_group_name_H-M 'P b n m'
_cell_angle_alpha 90
_cell_angle_beta 90
_cell_angle_gamma 90
_cell_formula_units_Z 4
_cell_length_a 5.3803
_cell_length_b 5.4003
_cell_length_c 7.614
_cell_volume 221.227
_citation_journal_id_ASTM JECSER
_cod_data_source_file Kipkoech_JECSER_2003_123.cif
_cod_data_source_block Al0.3Ca0.7Nd0.3O3Ti0.7
_cod_original_cell_volume 221.2265
_cod_original_sg_symbol_Hall '-P 2ac 2n (z,x,y)'
_cod_database_code 1533887

loop_
_symmetry_equiv_pos_as_xyz
x,y,z
x+1/2,-y+1/2,-z
-x+1/2,y+1/2,-z+1/2
-x,-y,z+1/2
-x,-y,-z
-x-1/2,y-1/2,z
x-1/2,-y-1/2,z-1/2
x,y,-z-1/2

loop_
_atom_site_label
_atom_site_type_symbol
_atom_site_fract_x
_atom_site_fract_y
_atom_site_fract_z
_atom_site_occupancy
_atom_site_U_iso_or_equiv
Ca1 Ca+2 -0.0033 0.0251 0.25 0.7 0.0
Al1 Al+3 0 0.5 0 0.3 0.0
Ti1 Ti+4 0 0.5 0 0.7 0.0
O2 O-2 0.718 0.2821 0.0369 1 0.0
Nd1 Nd+3 -0.0033 0.0251 0.25 0.3 0.0
O1 O-2 0.0629 0.4894 0.25 1 0.0
